data_4100056
_journal_name_full 'Journal of the American Chemical Society'
_journal_paper_doi 10.1021/ja044308s
_journal_year 2005
_chemical_formula_moiety 'C18 H42 Ni Si4'
_chemical_formula_sum 'C18 H42 Ni Si4'
_chemical_formula_weight 429.59
_space_group_IT_number 14
_symmetry_cell_setting monoclinic
_symmetry_space_group_name_Hall '-P 2ybc'
_symmetry_space_group_name_H-M 'P 1 21/c 1'
_cell_angle_alpha 90.00
_cell_angle_beta 99.389(1)
_cell_angle_gamma 90.00
_cell_formula_units_Z 4
_cell_length_a 12.3640(8)
_cell_length_b 10.2697(7)
_cell_length_c 21.0044(14)
_cell_measurement_temperature 173(2)
_cell_volume 2631.3(3)
_cod_original_sg_symbol_H-M 'P 21/c'
_cod_database_code 4100056

loop_
_symmetry_equiv_pos_as_xyz
'x, y, z'
'-x, y+1/2, -z+1/2'
'-x, -y, -z'
'x, -y-1/2, z-1/2'

loop_
_atom_site_label
_atom_site_type_symbol
_atom_site_fract_x
_atom_site_fract_y
_atom_site_fract_z
_atom_site_U_iso_or_equiv
_atom_site_adp_type
_atom_site_occupancy
_atom_site_symmetry_multiplicity
_atom_site_calc_flag
_atom_site_refinement_flags
_atom_site_disorder_assembly
_atom_site_disorder_group
Ni1 Ni 0.31810(3) 0.63908(3) 0.095522(16) 0.03011(11) Uani 1 1 d . A .
C1 C 0.1706(2) 0.7241(3) 0.10639(13) 0.0312(7) Uani 1 1 d . . .
H1A H 0.133(2) 0.695(2) 0.0655(12) 0.037 Uiso 1 1 d . . .
C2 C 0.2569(2) 0.8134(3) 0.10718(14) 0.0334(7) Uani 1 1 d . . .
H2A H 0.284(2) 0.856(3) 0.1486(12) 0.040 Uiso 1 1 d . . .
C3 C 0.3233(2) 0.8191(3) 0.05823(14) 0.0343(7) Uani 1 1 d . . .
H3A H 0.390(2) 0.873(3) 0.0678(12) 0.041 Uiso 1 1 d . . .
C4 C 0.3259(2) 0.4493(3) 0.12919(14) 0.0345(7) Uani 1 1 d . . .
H4A H 0.357(2) 0.473(2) 0.1725(12) 0.041 Uiso 1 1 d . . .
C5 C 0.3933(2) 0.4745(3) 0.08203(14) 0.0360(7) Uani 1 1 d . A .
H5A H 0.371(2) 0.437(3) 0.0380(13) 0.043 Uiso 1 1 d . . .
C6 C 0.4699(2) 0.5774(3) 0.08657(14) 0.0402(7) Uani 1 1 d D . .
H6A H 0.4903 0.6007 0.0438 0.048 Uiso 0.780(7) 1 calc PR A 1
H6B H 0.4988 0.6024 0.0465 0.048 Uiso 0.220(7) 1 calc PR A 5
Si1 Si 0.09166(7) 0.72039(8) 0.17456(4) 0.0358(2) Uani 1 1 d . . .
C7 C 0.0478(3) 0.8908(3) 0.18751(16) 0.0623(10) Uani 1 1 d . . .
H7A H 0.0054 0.9245 0.1474 0.093 Uiso 1 1 calc R . .
H7B H 0.1127 0.9454 0.2004 0.093 Uiso 1 1 calc R . .
H7C H 0.0023 0.8919 0.2216 0.093 Uiso 1 1 calc R . .
C8 C 0.1778(2) 0.6640(3) 0.25057(13) 0.0506(9) Uani 1 1 d . . .
H8A H 0.2069 0.5771 0.2439 0.076 Uiso 1 1 calc R . .
H8B H 0.1331 0.6602 0.2850 0.076 Uiso 1 1 calc R . .
H8C H 0.2387 0.7248 0.2628 0.076 Uiso 1 1 calc R . .
C9 C -0.0321(2) 0.6164(3) 0.15360(15) 0.0562(9) Uani 1 1 d . . .
H9A H -0.0807 0.6543 0.1167 0.084 Uiso 1 1 calc R . .
H9B H -0.0710 0.6114 0.1906 0.084 Uiso 1 1 calc R . .
H9C H -0.0101 0.5288 0.1424 0.084 Uiso 1 1 calc R . .
Si2 Si 0.27738(7) 0.81107(8) -0.03098(4) 0.0394(2) Uani 1 1 d . . .
C10 C 0.2157(3) 0.6525(3) -0.06085(15) 0.0631(10) Uani 1 1 d . . .
H10A H 0.1924 0.6571 -0.1077 0.095 Uiso 1 1 calc R . .
H10B H 0.1521 0.6339 -0.0399 0.095 Uiso 1 1 calc R . .
H10C H 0.2701 0.5831 -0.0506 0.095 Uiso 1 1 calc R . .
C11 C 0.4002(3) 0.8403(4) -0.06955(16) 0.0696(11) Uani 1 1 d . . .
H11A H 0.3782 0.8455 -0.1165 0.104 Uiso 1 1 calc R . .
H11B H 0.4523 0.7685 -0.0590 0.104 Uiso 1 1 calc R . .
H11C H 0.4350 0.9223 -0.0535 0.104 Uiso 1 1 calc R . .
C12 C 0.1742(3) 0.9406(4) -0.05431(16) 0.0769(12) Uani 1 1 d . . .
H12A H 0.1522 0.9408 -0.1013 0.115 Uiso 1 1 calc R . .
H12B H 0.2059 1.0253 -0.0402 0.115 Uiso 1 1 calc R . .
H12C H 0.1098 0.9241 -0.0337 0.115 Uiso 1 1 calc R . .
Si3 Si 0.21997(7) 0.31956(8) 0.11409(4) 0.0392(2) Uani 1 1 d . . .
C13 C 0.1496(3) 0.2987(3) 0.18544(16) 0.0612(10) Uani 1 1 d . . .
H13A H 0.1131 0.3802 0.1937 0.092 Uiso 1 1 calc R . .
H13B H 0.2037 0.2760 0.2233 0.092 Uiso 1 1 calc R . .
H13C H 0.0951 0.2290 0.1769 0.092 Uiso 1 1 calc R . .
C14 C 0.1182(3) 0.3559(3) 0.04097(15) 0.0592(9) Uani 1 1 d . . .
H14A H 0.0784 0.4358 0.0480 0.089 Uiso 1 1 calc R . .
H14B H 0.0663 0.2834 0.0325 0.089 Uiso 1 1 calc R . .
H14C H 0.1562 0.3677 0.0039 0.089 Uiso 1 1 calc R . .
C15 C 0.2883(3) 0.1629(3) 0.10027(17) 0.0630(10) Uani 1 1 d . . .
H15A H 0.2333 0.0936 0.0924 0.095 Uiso 1 1 calc R . .
H15B H 0.3421 0.1412 0.1384 0.095 Uiso 1 1 calc R . .
H15C H 0.3255 0.1713 0.0627 0.095 Uiso 1 1 calc R . .
Si4 Si 0.56863(19) 0.6394(2) 0.15440(14) 0.0380(5) Uani 0.780(7) 1 d PD A 1
C16 C 0.6632(5) 0.7485(5) 0.1183(3) 0.0702(19) Uani 0.780(7) 1 d PD A 1
H16A H 0.7041 0.6973 0.0909 0.105 Uiso 0.780(7) 1 calc PR A 1
H16B H 0.7147 0.7899 0.1529 0.105 Uiso 0.780(7) 1 calc PR A 1
H16C H 0.6205 0.8158 0.0923 0.105 Uiso 0.780(7) 1 calc PR A 1
C17 C 0.6480(11) 0.5043(11) 0.1992(8) 0.0605(12) Uani 0.780(7) 1 d PD A 1
H17A H 0.5983 0.4490 0.2192 0.091 Uiso 0.780(7) 1 calc PR A 1
H17B H 0.7043 0.5406 0.2328 0.091 Uiso 0.780(7) 1 calc PR A 1
H17C H 0.6831 0.4522 0.1692 0.091 Uiso 0.780(7) 1 calc PR A 1
C18 C 0.5056(5) 0.7363(6) 0.2143(3) 0.078(2) Uani 0.780(7) 1 d PD A 1
H18A H 0.4674 0.8119 0.1928 0.117 Uiso 0.780(7) 1 calc PR A 1
H18B H 0.5632 0.7660 0.2490 0.117 Uiso 0.780(7) 1 calc PR A 1
H18C H 0.4533 0.6818 0.2325 0.117 Uiso 0.780(7) 1 calc PR A 1
Si4' Si 0.5510(7) 0.6438(10) 0.1713(4) 0.0380(5) Uani 0.220(7) 1 d PD A 5
C16' C 0.6221(16) 0.7947(17) 0.1501(11) 0.0702(19) Uani 0.220(7) 1 d PD A 5
H16D H 0.5682 0.8648 0.1397 0.105 Uiso 0.220(7) 1 calc PR A 5
H16E H 0.6580 0.7775 0.1127 0.105 Uiso 0.220(7) 1 calc PR A 5
H16F H 0.6771 0.8210 0.1869 0.105 Uiso 0.220(7) 1 calc PR A 5
C17' C 0.651(4) 0.509(4) 0.195(3) 0.0605(12) Uani 0.220(7) 1 d PD A 5
H17D H 0.6803 0.5161 0.2416 0.091 Uiso 0.220(7) 1 calc PR A 5
H17E H 0.7118 0.5161 0.1707 0.091 Uiso 0.220(7) 1 calc PR A 5
H17F H 0.6146 0.4251 0.1866 0.091 Uiso 0.220(7) 1 calc PR A 5
C18' C 0.4807(16) 0.668(3) 0.2414(9) 0.078(2) Uani 0.220(7) 1 d PD A 5
H18D H 0.5316 0.7078 0.2768 0.117 Uiso 0.220(7) 1 calc PR A 5
H18E H 0.4557 0.5840 0.2554 0.117 Uiso 0.220(7) 1 calc PR A 5
H18F H 0.4175 0.7258 0.2292 0.117 Uiso 0.220(7) 1 calc PR A 5

loop_
_atom_site_aniso_label
_atom_site_aniso_U_11
_atom_site_aniso_U_22
_atom_site_aniso_U_33
_atom_site_aniso_U_23
_atom_site_aniso_U_13
_atom_site_aniso_U_12
Ni1 0.0330(2) 0.0249(2) 0.0326(2) -0.00075(17) 0.00581(15) 0.00276(17)
C1 0.0339(17) 0.0295(17) 0.0294(16) -0.0033(13) 0.0027(13) 0.0046(13)
C2 0.0428(19) 0.0238(16) 0.0324(16) -0.0011(13) 0.0029(15) 0.0068(13)
C3 0.0370(18) 0.0263(17) 0.0401(17) 0.0025(13) 0.0079(14) 0.0011(13)
C4 0.0459(19) 0.0243(17) 0.0324(16) -0.0017(13) 0.0037(15) 0.0068(13)
C5 0.0377(18) 0.0297(18) 0.0407(18) -0.0026(14) 0.0064(15) 0.0085(14)
C6 0.0383(18) 0.0313(18) 0.0533(19) -0.0017(15) 0.0143(15) 0.0064(14)
Si1 0.0386(5) 0.0401(5) 0.0298(4) -0.0026(4) 0.0084(4) 0.0027(4)
C7 0.069(2) 0.063(3) 0.059(2) -0.0041(19) 0.0228(19) 0.0184(19)
C8 0.059(2) 0.061(2) 0.0312(17) -0.0014(16) 0.0058(16) -0.0038(17)
C9 0.045(2) 0.077(3) 0.049(2) -0.0034(18) 0.0142(16) -0.0090(18)
Si2 0.0461(5) 0.0379(5) 0.0351(5) 0.0029(4) 0.0098(4) 0.0008(4)
C10 0.088(3) 0.065(3) 0.0379(19) -0.0116(18) 0.0142(18) -0.021(2)
C11 0.069(3) 0.087(3) 0.057(2) 0.008(2) 0.024(2) -0.012(2)
C12 0.092(3) 0.086(3) 0.046(2) 0.001(2) -0.007(2) 0.035(2)
Si3 0.0483(5) 0.0273(5) 0.0430(5) 0.0001(4) 0.0105(4) -0.0029(4)
C13 0.078(3) 0.047(2) 0.064(2) 0.0054(18) 0.028(2) -0.0086(18)
C14 0.062(2) 0.055(2) 0.057(2) -0.0004(18) 0.0005(18) -0.0184(18)
C15 0.076(3) 0.031(2) 0.082(3) -0.0077(18) 0.013(2) -0.0004(16)
Si4 0.0276(9) 0.0360(6) 0.0508(13) -0.0074(9) 0.0080(7) 0.0044(6)
C16 0.051(3) 0.067(4) 0.086(5) 0.021(3) -0.009(3) -0.018(3)
C17 0.069(3) 0.059(3) 0.053(3) 0.0081(19) 0.0083(19) 0.019(2)
C18 0.056(3) 0.095(5) 0.076(4) -0.052(4) -0.013(3) 0.018(3)
Si4' 0.0276(9) 0.0360(6) 0.0508(13) -0.0074(9) 0.0080(7) 0.0044(6)
C16' 0.051(3) 0.067(4) 0.086(5) 0.021(3) -0.009(3) -0.018(3)
C17' 0.069(3) 0.059(3) 0.053(3) 0.0081(19) 0.0083(19) 0.019(2)
C18' 0.056(3) 0.095(5) 0.076(4) -0.052(4) -0.013(3) 0.018(3)
